data_4128355
loop_
_publ_author_name
'Le Fouler, Vincent'
'Chen, Yu'
'Gandon, Vincent'
'Bizet, Vincent'
'Salom\'e, Christophe'
'Fessard, Thomas'
'Liu, Fang'
'Houk, K. N.'
'Blanchard, Nicolas'

_publ_section_title
;
 Activating Pyrimidines by Pre-distortion for the General Synthesis of
 7-Aza-indazoles from 2-Hydrazonylpyrimidines via Intramolecular
 Diels-Alder Reactions.
;
_journal_issue 40
_journal_name_full 'Journal of the American Chemical Society'
_journal_page_first 15901
_journal_page_last 15909
_journal_paper_doi 10.1021/jacs.9b07037
_journal_volume 141
_journal_year 2019
_chemical_formula_moiety 'C13 H10 F N3'
_chemical_formula_sum 'C13 H10 F N3'
_chemical_formula_weight 227.24
_space_group_crystal_system triclinic
_space_group_IT_number 2
_space_group_name_Hall '-P 1'
_space_group_name_H-M_alt 'P -1'
_symmetry_space_group_name_Hall '-P 1'
_symmetry_space_group_name_H-M 'P -1'
_atom_sites_solution_hydrogens mixed
_atom_sites_solution_primary direct
_atom_sites_solution_secondary difmap
_audit_creation_method SHELXL-2014/7
_audit_update_record
;
2019-03-19 deposited with the CCDC.    2019-06-05 downloaded from the CCDC.
;
_cell_angle_alpha 65.3340(10)
_cell_angle_beta 71.4130(10)
_cell_angle_gamma 77.3550(10)
_cell_formula_units_Z 6
_cell_length_a 10.17620(10)
_cell_length_b 13.3486(2)
_cell_length_c 14.3784(2)
_cell_measurement_reflns_used 9840
_cell_measurement_temperature 173(2)
_cell_measurement_theta_max 66.46
_cell_measurement_theta_min 3.50
_cell_volume 1673.96(4)
_computing_cell_refinement 'Bruker SAINT'
_computing_data_collection 'Bruker APEX2'
_computing_data_reduction 'Bruker SAINT'
_computing_molecular_graphics 'Bruker SHELXTL'
_computing_publication_material 'Bruker SHELXTL'
_computing_structure_refinement 'SHELXL-2014/7 (Sheldrick, 2014)'
_computing_structure_solution 'SHELXT 2014/5 (Sheldrick, 2014)'
_diffrn_ambient_temperature 173(2)
_diffrn_measured_fraction_theta_full 0.999
_diffrn_measured_fraction_theta_max 0.999
_diffrn_measurement_device_type 'Bruker APEX-II CCD'
_diffrn_measurement_method '\f and \w scans'
_diffrn_radiation_type CuK\a
_diffrn_radiation_wavelength 1.54178
_diffrn_reflns_av_R_equivalents 0.0386
_diffrn_reflns_av_unetI/netI 0.0240
_diffrn_reflns_Laue_measured_fraction_full 0.999
_diffrn_reflns_Laue_measured_fraction_max 0.999
_diffrn_reflns_limit_h_max 12
_diffrn_reflns_limit_h_min -12
_diffrn_reflns_limit_k_max 15
_diffrn_reflns_limit_k_min -15
_diffrn_reflns_limit_l_max 17
_diffrn_reflns_limit_l_min -17
_diffrn_reflns_number 38060
_diffrn_reflns_point_group_measured_fraction_full 0.999
_diffrn_reflns_point_group_measured_fraction_max 0.999
_diffrn_reflns_theta_full 66.693
_diffrn_reflns_theta_max 66.693
_diffrn_reflns_theta_min 3.499
_diffrn_source 'Cu-ImuS microfocus tube'
_exptl_absorpt_coefficient_mu 0.786
_exptl_absorpt_correction_T_max 0.7528
_exptl_absorpt_correction_T_min 0.6540
_exptl_absorpt_correction_type multi-scan
_exptl_absorpt_process_details sadabs
_exptl_crystal_colour colourless
_exptl_crystal_density_diffrn 1.353
_exptl_crystal_description prism
_exptl_crystal_F_000 708
_exptl_crystal_size_max 0.220
_exptl_crystal_size_mid 0.150
_exptl_crystal_size_min 0.120
_refine_diff_density_max 0.219
_refine_diff_density_min -0.236
_refine_diff_density_rms 0.062
_refine_ls_extinction_method none
_refine_ls_goodness_of_fit_ref 1.019
_refine_ls_hydrogen_treatment mixed
_refine_ls_matrix_type full
_refine_ls_number_parameters 475
_refine_ls_number_reflns 5908
_refine_ls_number_restraints 0
_refine_ls_restrained_S_all 1.019
_refine_ls_R_factor_all 0.0452
_refine_ls_R_factor_gt 0.0374
_refine_ls_shift/su_max 0.000
_refine_ls_shift/su_mean 0.000
_refine_ls_structure_factor_coef Fsqd
_refine_ls_weighting_details 'w=1/[\s^2^(Fo^2^)+(0.0572P)^2^+0.5121P] where P=(Fo^2^+2Fc^2^)/3'
_refine_ls_weighting_scheme calc
_refine_ls_wR_factor_gt 0.0980
_refine_ls_wR_factor_ref 0.1049
_reflns_Friedel_coverage 0.000
_reflns_number_gt 5039
_reflns_number_total 5908
_reflns_threshold_expression 'I > 2\s(I)'
_cod_data_source_file ja9b07037_si_005.cif
_cod_data_source_block nbvlf180119
_cod_database_code 4128355
_shelx_shelxl_version_number 2014/7
_shelx_space_group_comment
;
The symmetry employed for this shelxl refinement is uniquely defined
by the following loop, which should always be used as a source of
symmetry information in preference to the above space-group names.
They are only intended as comments.
;
_shelx_estimated_absorpt_t_min 0.846
_shelx_estimated_absorpt_t_max 0.912

loop_
_space_group_symop_operation_xyz
'x, y, z'
'-x, -y, -z'

loop_
_atom_site_label
_atom_site_type_symbol
_atom_site_fract_x
_atom_site_fract_y
_atom_site_fract_z
_atom_site_U_iso_or_equiv
_atom_site_adp_type
_atom_site_occupancy
_atom_site_site_symmetry_order
_atom_site_calc_flag
_atom_site_refinement_flags_posn
_atom_site_refinement_flags_adp
C1 C 0.70039(14) 0.72986(12) 0.05174(11) 0.0278(3) Uani 1 1 d . .
C2 C 0.72431(15) 0.67614(12) -0.01782(12) 0.0322(3) Uani 1 1 d . .
H2 H 0.7509 0.5986 0.0047 0.039 Uiso 1 1 calc R U
C3 C 0.70937(16) 0.73540(14) -0.11949(12) 0.0368(4) Uani 1 1 d . .
H3 H 0.7267 0.6985 -0.1669 0.044 Uiso 1 1 calc R U
C4 C 0.66926(16) 0.84816(14) -0.15267(12) 0.0379(4) Uani 1 1 d . .
H4 H 0.6593 0.8886 -0.2227 0.045 Uiso 1 1 calc R U
C5 C 0.64374(16) 0.90199(13) -0.08372(12) 0.0367(4) Uani 1 1 d . .
H5 H 0.6151 0.9792 -0.1062 0.044 Uiso 1 1 calc R U
C6 C 0.65985(15) 0.84344(12) 0.01795(12) 0.0313(3) Uani 1 1 d . .
H6 H 0.6432 0.8808 0.0648 0.038 Uiso 1 1 calc R U
C7 C 0.71274(14) 0.66711(11) 0.16186(11) 0.0267(3) Uani 1 1 d . .
C8 C 0.64308(15) 0.57473(12) 0.22861(11) 0.0285(3) Uani 1 1 d . .
C9 C 0.64739(15) 0.51520(12) 0.33333(12) 0.0314(3) Uani 1 1 d . .
H9 H 0.5951 0.4530 0.3737 0.038 Uiso 1 1 calc R U
C10 C 0.79096(14) 0.63127(11) 0.31613(11) 0.0262(3) Uani 1 1 d . .
C11 C 0.79262(14) 0.69601(11) 0.20972(11) 0.0258(3) Uani 1 1 d . .
C12 C 0.88699(15) 0.77642(11) 0.17917(12) 0.0296(3) Uani 1 1 d . .
C13 C 0.93793(17) 0.86570(13) 0.07495(13) 0.0405(4) Uani 1 1 d . .
H13A H 1.0104 0.9003 0.0791 0.061 Uiso 1 1 calc R U
H13B H 0.8603 0.9217 0.0569 0.061 Uiso 1 1 calc R U
H13C H 0.9766 0.8339 0.0203 0.061 Uiso 1 1 calc R U
C14 C 0.81424(15) 0.41517(12) 0.91237(12) 0.0292(3) Uani 1 1 d . .
C15 C 0.91769(16) 0.39156(13) 0.96487(12) 0.0339(3) Uani 1 1 d . .
H15 H 1.0110 0.4048 0.9252 0.041 Uiso 1 1 calc R U
C16 C 0.88572(17) 0.34898(14) 1.07437(13) 0.0388(4) Uani 1 1 d . .
H16 H 0.9576 0.3319 1.1092 0.047 Uiso 1 1 calc R U
C17 C 0.75012(18) 0.33112(14) 1.13342(13) 0.0409(4) Uani 1 1 d . .
H17 H 0.7287 0.3014 1.2086 0.049 Uiso 1 1 calc R U
C18 C 0.64576(17) 0.35688(14) 1.08212(13) 0.0407(4) Uani 1 1 d . .
H18 H 0.5521 0.3460 1.1223 0.049 Uiso 1 1 calc R U
C19 C 0.67724(16) 0.39837(13) 0.97257(12) 0.0344(3) Uani 1 1 d . .
H19 H 0.6050 0.4155 0.9381 0.041 Uiso 1 1 calc R U
C20 C 0.84507(14) 0.46017(12) 0.79513(11) 0.0275(3) Uani 1 1 d . .
C21 C 0.92350(15) 0.54849(12) 0.73118(12) 0.0311(3) Uani 1 1 d . .
C22 C 0.93999(16) 0.60127(12) 0.62233(12) 0.0329(3) Uani 1 1 d . .
H22 H 0.9946 0.6622 0.5850 0.039 Uiso 1 1 calc R U
C23 C 0.81225(14) 0.48158(12) 0.62792(11) 0.0280(3) Uani 1 1 d . .
C24 C 0.79150(14) 0.42214(11) 0.73740(11) 0.0263(3) Uani 1 1 d . .
C25 C 0.72039(14) 0.33046(12) 0.75862(11) 0.0289(3) Uani 1 1 d . .
C26 C 0.68187(17) 0.23165(13) 0.85739(13) 0.0388(4) Uani 1 1 d . .
H26A H 0.6534 0.1766 0.8410 0.058 Uiso 1 1 calc R U
H26B H 0.6045 0.2539 0.9086 0.058 Uiso 1 1 calc R U
H26C H 0.7623 0.1994 0.8876 0.058 Uiso 1 1 calc R U
C27 C 0.22200(15) 0.03164(12) 0.57175(13) 0.0334(3) Uani 1 1 d . .
C28 C 0.25209(19) -0.04389(15) 0.52302(18) 0.0532(5) Uani 1 1 d . .
H28 H 0.3353 -0.0421 0.4685 0.064 Uiso 1 1 calc R U
C29 C 0.1611(2) -0.12193(18) 0.5536(2) 0.0685(6) Uani 1 1 d . .
H29 H 0.1829 -0.1742 0.5206 0.082 Uiso 1 1 calc R U
C30 C 0.0396(2) -0.12438(17) 0.63142(19) 0.0605(5) Uani 1 1 d . .
H30 H -0.0227 -0.1780 0.6521 0.073 Uiso 1 1 calc R U
C31 C 0.0088(2) -0.04938(18) 0.67881(18) 0.0600(5) Uani 1 1 d . .
H31 H -0.0753 -0.0507 0.7324 0.072 Uiso 1 1 calc R U
C32 C 0.09950(18) 0.02875(15) 0.64940(15) 0.0473(4) Uani 1 1 d . .
H32 H 0.0771 0.0806 0.6829 0.057 Uiso 1 1 calc R U
C33 C 0.31863(14) 0.11551(12) 0.54093(12) 0.0291(3) Uani 1 1 d . .
C34 C 0.35051(16) 0.19610(13) 0.44104(12) 0.0348(3) Uani 1 1 d . .
C35 C 0.43361(17) 0.28000(13) 0.41169(12) 0.0373(4) Uani 1 1 d . .
H35 H 0.4483 0.3332 0.3412 0.045 Uiso 1 1 calc R U
C36 C 0.46618(14) 0.21045(11) 0.57387(11) 0.0266(3) Uani 1 1 d . .
C37 C 0.38266(14) 0.12322(11) 0.61125(11) 0.0264(3) Uani 1 1 d . .
C38 C 0.39278(15) 0.06131(12) 0.71741(12) 0.0311(3) Uani 1 1 d . .
C39 C 0.33068(19) -0.04273(14) 0.79627(14) 0.0462(4) Uani 1 1 d . .
H39A H 0.3612 -0.0667 0.8611 0.069 Uiso 1 1 calc R U
H39B H 0.3612 -0.1007 0.7668 0.069 Uiso 1 1 calc R U
H39C H 0.2288 -0.0291 0.8127 0.069 Uiso 1 1 calc R U
N1 N 0.72183(13) 0.54175(10) 0.37952(9) 0.0309(3) Uani 1 1 d . .
N2 N 0.87539(13) 0.67333(10) 0.34364(10) 0.0299(3) Uani 1 1 d . .
N3 N 0.93448(13) 0.76155(10) 0.26030(10) 0.0317(3) Uani 1 1 d . .
N4 N 0.88339(13) 0.57091(10) 0.56801(10) 0.0319(3) Uani 1 1 d . .
N5 N 0.75165(13) 0.43059(10) 0.59080(10) 0.0325(3) Uani 1 1 d . .
N6 N 0.69658(13) 0.33813(10) 0.67021(10) 0.0322(3) Uani 1 1 d . .
N7 N 0.49341(13) 0.28964(10) 0.47673(10) 0.0329(3) Uani 1 1 d . .
N8 N 0.51761(13) 0.19834(10) 0.65431(10) 0.0311(3) Uani 1 1 d . .
N9 N 0.47350(13) 0.10744(10) 0.74174(10) 0.0344(3) Uani 1 1 d . .
F1 F 0.56088(9) 0.53859(7) 0.19295(7) 0.0359(2) Uani 1 1 d . .
F2 F 0.98519(10) 0.59179(8) 0.77515(7) 0.0423(2) Uani 1 1 d . .
F3 F 0.29479(11) 0.19870(9) 0.36544(8) 0.0514(3) Uani 1 1 d . .
H2N H 0.8931(18) 0.6510(15) 0.4070(15) 0.041(5) Uiso 1 1 d . .
H5N H 0.7379(19) 0.4569(15) 0.5230(16) 0.048(5) Uiso 1 1 d . .
H8N H 0.575(2) 0.2420(16) 0.6544(15) 0.046(5) Uiso 1 1 d . .

loop_
_atom_site_aniso_label
_atom_site_aniso_U_11
_atom_site_aniso_U_22
_atom_site_aniso_U_33
_atom_site_aniso_U_23
_atom_site_aniso_U_13
_atom_site_aniso_U_12
C1 0.0231(7) 0.0292(7) 0.0283(7) -0.0072(6) -0.0064(5) -0.0051(5)
C2 0.0295(7) 0.0321(7) 0.0340(8) -0.0112(6) -0.0096(6) -0.0015(6)
C3 0.0329(8) 0.0471(9) 0.0334(8) -0.0174(7) -0.0088(6) -0.0045(7)
C4 0.0342(8) 0.0459(9) 0.0278(8) -0.0046(7) -0.0111(6) -0.0069(7)
C5 0.0351(8) 0.0307(8) 0.0373(8) -0.0027(6) -0.0131(7) -0.0048(6)
C6 0.0306(7) 0.0301(7) 0.0321(8) -0.0092(6) -0.0086(6) -0.0051(6)
C7 0.0252(7) 0.0242(7) 0.0292(7) -0.0094(6) -0.0070(6) -0.0008(5)
C8 0.0280(7) 0.0282(7) 0.0322(7) -0.0110(6) -0.0104(6) -0.0051(6)
C9 0.0327(8) 0.0287(7) 0.0317(8) -0.0072(6) -0.0083(6) -0.0096(6)
C10 0.0240(7) 0.0247(7) 0.0303(7) -0.0107(6) -0.0070(5) -0.0023(5)
C11 0.0250(7) 0.0215(6) 0.0291(7) -0.0077(5) -0.0072(5) -0.0021(5)
C12 0.0270(7) 0.0237(7) 0.0369(8) -0.0095(6) -0.0090(6) -0.0030(5)
C13 0.0402(9) 0.0304(8) 0.0449(9) -0.0026(7) -0.0122(7) -0.0130(7)
C14 0.0301(7) 0.0298(7) 0.0333(8) -0.0160(6) -0.0099(6) -0.0028(6)
C15 0.0293(8) 0.0415(8) 0.0381(8) -0.0214(7) -0.0109(6) -0.0011(6)
C16 0.0425(9) 0.0442(9) 0.0388(9) -0.0196(7) -0.0200(7) 0.0004(7)
C17 0.0514(10) 0.0427(9) 0.0312(8) -0.0143(7) -0.0108(7) -0.0086(7)
C18 0.0378(9) 0.0475(9) 0.0369(9) -0.0164(7) -0.0032(7) -0.0126(7)
C19 0.0307(8) 0.0397(8) 0.0367(8) -0.0158(7) -0.0104(6) -0.0059(6)
C20 0.0237(7) 0.0301(7) 0.0324(7) -0.0148(6) -0.0089(6) -0.0006(5)
C21 0.0306(7) 0.0328(7) 0.0388(8) -0.0191(6) -0.0106(6) -0.0062(6)
C22 0.0347(8) 0.0311(7) 0.0359(8) -0.0131(6) -0.0078(6) -0.0100(6)
C23 0.0267(7) 0.0288(7) 0.0313(7) -0.0124(6) -0.0086(6) -0.0043(6)
C24 0.0226(7) 0.0284(7) 0.0300(7) -0.0122(6) -0.0077(6) -0.0026(5)
C25 0.0250(7) 0.0315(7) 0.0325(8) -0.0117(6) -0.0089(6) -0.0055(6)
C26 0.0419(9) 0.0374(8) 0.0374(8) -0.0071(7) -0.0123(7) -0.0156(7)
C27 0.0297(8) 0.0318(8) 0.0442(9) -0.0156(7) -0.0135(7) -0.0050(6)
C28 0.0363(9) 0.0515(11) 0.0843(14) -0.0444(10) -0.0041(9) -0.0071(8)
C29 0.0542(12) 0.0580(12) 0.1160(19) -0.0592(13) -0.0103(12) -0.0131(10)
C30 0.0484(11) 0.0515(11) 0.0935(16) -0.0335(11) -0.0132(11) -0.0229(9)
C31 0.0431(10) 0.0675(13) 0.0761(14) -0.0378(11) 0.0052(9) -0.0271(9)
C32 0.0413(9) 0.0514(10) 0.0590(11) -0.0325(9) -0.0013(8) -0.0174(8)
C33 0.0251(7) 0.0294(7) 0.0357(8) -0.0155(6) -0.0079(6) -0.0021(6)
C34 0.0382(8) 0.0388(8) 0.0331(8) -0.0148(7) -0.0138(7) -0.0056(6)
C35 0.0435(9) 0.0358(8) 0.0289(8) -0.0062(6) -0.0085(7) -0.0103(7)
C36 0.0233(7) 0.0250(7) 0.0319(7) -0.0112(6) -0.0063(6) -0.0034(5)
C37 0.0231(7) 0.0248(7) 0.0311(7) -0.0109(6) -0.0060(6) -0.0029(5)
C38 0.0289(7) 0.0276(7) 0.0350(8) -0.0087(6) -0.0096(6) -0.0039(6)
C39 0.0493(10) 0.0394(9) 0.0418(9) 0.0004(7) -0.0141(8) -0.0170(8)
N1 0.0330(7) 0.0291(6) 0.0290(6) -0.0067(5) -0.0081(5) -0.0080(5)
N2 0.0308(6) 0.0299(6) 0.0310(7) -0.0103(5) -0.0103(5) -0.0056(5)
N3 0.0300(6) 0.0265(6) 0.0390(7) -0.0110(5) -0.0096(5) -0.0048(5)
N4 0.0340(7) 0.0300(6) 0.0332(7) -0.0106(5) -0.0089(5) -0.0080(5)
N5 0.0375(7) 0.0347(7) 0.0289(7) -0.0094(5) -0.0111(5) -0.0120(5)
N6 0.0328(6) 0.0340(6) 0.0335(7) -0.0112(5) -0.0107(5) -0.0101(5)
N7 0.0344(7) 0.0288(6) 0.0335(7) -0.0083(5) -0.0068(5) -0.0092(5)
N8 0.0308(6) 0.0306(6) 0.0352(7) -0.0110(5) -0.0103(5) -0.0094(5)
N9 0.0354(7) 0.0328(7) 0.0350(7) -0.0080(5) -0.0131(5) -0.0066(5)
F1 0.0387(5) 0.0362(5) 0.0377(5) -0.0106(4) -0.0145(4) -0.0130(4)
F2 0.0511(6) 0.0453(5) 0.0438(5) -0.0201(4) -0.0155(4) -0.0193(4)
F3 0.0658(7) 0.0589(6) 0.0400(5) -0.0153(5) -0.0250(5) -0.0163(5)

loop_
_atom_type_symbol
_atom_type_description
_atom_type_scat_dispersion_real
_atom_type_scat_dispersion_imag
_atom_type_scat_source
C C 0.0181 0.0091 'International Tables Vol C Tables 4.2.6.8 and 6.1.1.4'
H H 0.0000 0.0000 'International Tables Vol C Tables 4.2.6.8 and 6.1.1.4'
N N 0.0311 0.0180 'International Tables Vol C Tables 4.2.6.8 and 6.1.1.4'
F F 0.0727 0.0534 'International Tables Vol C Tables 4.2.6.8 and 6.1.1.4'

loop_
_geom_angle_atom_site_label_1
_geom_angle_atom_site_label_2
_geom_angle_atom_site_label_3
_geom_angle
C2 C1 C6 119.27(13)
C2 C1 C7 120.82(13)
C6 C1 C7 119.87(13)
C3 C2 C1 120.12(14)
C3 C2 H2 119.9
C1 C2 H2 119.9
C2 C3 C4 120.37(15)
C2 C3 H3 119.8
C4 C3 H3 119.8
C5 C4 C3 119.91(14)
C5 C4 H4 120.0
C3 C4 H4 120.0
C4 C5 C6 120.10(14)
C4 C5 H5 119.9
C6 C5 H5 119.9
C5 C6 C1 120.22(14)
C5 C6 H6 119.9
C1 C6 H6 119.9
C8 C7 C11 113.48(13)
C8 C7 C1 122.17(13)
C11 C7 C1 124.34(12)
F1 C8 C7 119.57(12)
F1 C8 C9 115.93(12)
C7 C8 C9 124.48(13)
N1 C9 C8 122.66(13)
N1 C9 H9 118.7
C8 C9 H9 118.7
N1 C10 N2 125.34(13)
N1 C10 C11 127.05(13)
N2 C10 C11 107.59(12)
C10 C11 C7 118.28(12)
C10 C11 C12 103.99(12)
C7 C11 C12 137.68(13)
N3 C12 C11 110.28(12)
N3 C12 C13 119.22(13)
C11 C12 C13 130.48(14)
C12 C13 H13A 109.5
C12 C13 H13B 109.5
H13A C13 H13B 109.5
C12 C13 H13C 109.5
H13A C13 H13C 109.5
H13B C13 H13C 109.5
C15 C14 C19 118.53(14)
C15 C14 C20 121.96(13)
C19 C14 C20 119.49(13)
C16 C15 C14 120.57(14)
C16 C15 H15 119.7
C14 C15 H15 119.7
C17 C16 C15 120.52(15)
C17 C16 H16 119.7
C15 C16 H16 119.7
C16 C17 C18 119.45(15)
C16 C17 H17 120.3
C18 C17 H17 120.3
C17 C18 C19 120.34(15)
C17 C18 H18 119.8
C19 C18 H18 119.8
C18 C19 C14 120.56(14)
C18 C19 H19 119.7
C14 C19 H19 119.7
C21 C20 C24 112.99(13)
C21 C20 C14 122.89(13)
C24 C20 C14 124.03(13)
F2 C21 C20 119.69(13)
F2 C21 C22 116.03(13)
C20 C21 C22 124.22(13)
N4 C22 C21 123.42(13)
N4 C22 H22 118.3
C21 C22 H22 118.3
N4 C23 N5 124.96(13)
N4 C23 C24 127.34(13)
N5 C23 C24 107.66(12)
C23 C24 C20 118.44(12)
C23 C24 C25 104.34(12)
C20 C24 C25 137.17(13)
N6 C25 C24 109.77(12)
N6 C25 C26 119.54(13)
C24 C25 C26 130.55(13)
C25 C26 H26A 109.5
C25 C26 H26B 109.5
H26A C26 H26B 109.5
C25 C26 H26C 109.5
H26A C26 H26C 109.5
H26B C26 H26C 109.5
C32 C27 C28 118.93(15)
C32 C27 C33 119.97(14)
C28 C27 C33 121.10(14)
C29 C28 C27 120.11(18)
C29 C28 H28 119.9
C27 C28 H28 119.9
C30 C29 C28 120.47(18)
C30 C29 H29 119.8
C28 C29 H29 119.8
C31 C30 C29 119.59(17)
C31 C30 H30 120.2
C29 C30 H30 120.2
C30 C31 C32 120.53(18)
C30 C31 H31 119.7
C32 C31 H31 119.7
C27 C32 C31 120.36(16)
C27 C32 H32 119.8
C31 C32 H32 119.8
C34 C33 C37 113.39(13)
C34 C33 C27 122.74(13)
C37 C33 C27 123.83(13)
F3 C34 C33 119.46(13)
F3 C34 C35 116.45(13)
C33 C34 C35 124.04(14)
N7 C35 C34 123.58(14)
N7 C35 H35 118.2
C34 C35 H35 118.2
N7 C36 N8 125.66(13)
N7 C36 C37 127.25(13)
N8 C36 C37 107.08(12)
C36 C37 C33 118.37(13)
C36 C37 C38 104.39(12)
C33 C37 C38 137.19(13)
N9 C38 C37 110.34(12)
N9 C38 C39 120.25(14)
C37 C38 C39 129.38(14)
C38 C39 H39A 109.5
C38 C39 H39B 109.5
H39A C39 H39B 109.5
C38 C39 H39C 109.5
H39A C39 H39C 109.5
H39B C39 H39C 109.5
C9 N1 C10 114.04(12)
C10 N2 N3 111.04(12)
C10 N2 H2N 128.3(12)
N3 N2 H2N 120.7(12)
C12 N3 N2 107.08(11)
C22 N4 C23 113.33(12)
C23 N5 N6 110.58(12)
C23 N5 H5N 126.7(12)
N6 N5 H5N 122.3(12)
C25 N6 N5 107.58(12)
C35 N7 C36 113.34(12)
C36 N8 N9 111.15(12)
C36 N8 H8N 127.9(12)
N9 N8 H8N 121.0(12)
C38 N9 N8 107.03(12)

loop_
_geom_bond_atom_site_label_1
_geom_bond_atom_site_label_2
_geom_bond_distance
C1 C2 1.393(2)
C1 C6 1.394(2)
C1 C7 1.4827(19)
C2 C3 1.382(2)
C2 H2 0.9500
C3 C4 1.384(2)
C3 H3 0.9500
C4 C5 1.384(2)
C4 H4 0.9500
C5 C6 1.385(2)
C5 H5 0.9500
C6 H6 0.9500
C7 C8 1.380(2)
C7 C11 1.414(2)
C8 F1 1.3608(16)
C8 C9 1.389(2)
C9 N1 1.3323(19)
C9 H9 0.9500
C10 N1 1.3431(18)
C10 N2 1.3502(18)
C10 C11 1.4051(19)
C11 C12 1.4338(19)
C12 N3 1.3258(19)
C12 C13 1.490(2)
C13 H13A 0.9800
C13 H13B 0.9800
C13 H13C 0.9800
C14 C15 1.393(2)
C14 C19 1.396(2)
C14 C20 1.484(2)
C15 C16 1.384(2)
C15 H15 0.9500
C16 C17 1.382(2)
C16 H16 0.9500
C17 C18 1.385(2)
C17 H17 0.9500
C18 C19 1.385(2)
C18 H18 0.9500
C19 H19 0.9500
C20 C21 1.383(2)
C20 C24 1.4161(19)
C21 F2 1.3583(16)
C21 C22 1.392(2)
C22 N4 1.3264(19)
C22 H22 0.9500
C23 N4 1.3457(19)
C23 N5 1.3510(18)
C23 C24 1.404(2)
C24 C25 1.432(2)
C25 N6 1.3273(19)
C25 C26 1.489(2)
C26 H26A 0.9800
C26 H26B 0.9800
C26 H26C 0.9800
C27 C32 1.378(2)
C27 C28 1.385(2)
C27 C33 1.486(2)
C28 C29 1.384(3)
C28 H28 0.9500
C29 C30 1.374(3)
C29 H29 0.9500
C30 C31 1.364(3)
C30 H30 0.9500
C31 C32 1.386(2)
C31 H31 0.9500
C32 H32 0.9500
C33 C34 1.375(2)
C33 C37 1.412(2)
C34 F3 1.3629(17)
C34 C35 1.393(2)
C35 N7 1.326(2)
C35 H35 0.9500
C36 N7 1.3394(19)
C36 N8 1.3530(19)
C36 C37 1.4096(19)
C37 C38 1.426(2)
C38 N9 1.3268(19)
C38 C39 1.492(2)
C39 H39A 0.9800
C39 H39B 0.9800
C39 H39C 0.9800
N2 N3 1.3628(17)
N2 H2N 0.897(19)
N5 N6 1.3637(17)
N5 H5N 0.93(2)
N8 N9 1.3637(17)
N8 H8N 0.91(2)

loop_
_geom_hbond_atom_site_label_D
_geom_hbond_atom_site_label_H
_geom_hbond_atom_site_label_A
_geom_hbond_distance_DH
_geom_hbond_distance_HA
_geom_hbond_distance_DA
_geom_hbond_angle_DHA
N2 H2N N4 0.897(19) 2.09(2) 2.9531(18) 162.4(16)
N5 H5N N1 0.93(2) 1.94(2) 2.8549(17) 167.2(17)
N8 H8N N6 0.91(2) 2.08(2) 2.9935(18) 174.4(17)

loop_
_geom_torsion_atom_site_label_1
_geom_torsion_atom_site_label_2
_geom_torsion_atom_site_label_3
_geom_torsion_atom_site_label_4
_geom_torsion
C6 C1 C2 C3 0.7(2)
C7 C1 C2 C3 178.57(13)
C1 C2 C3 C4 -0.6(2)
C2 C3 C4 C5 -0.1(2)
C3 C4 C5 C6 0.8(2)
C4 C5 C6 C1 -0.7(2)
C2 C1 C6 C5 0.0(2)
C7 C1 C6 C5 -177.92(13)
C2 C1 C7 C8 -52.55(19)
C6 C1 C7 C8 125.29(15)
C2 C1 C7 C11 128.93(15)
C6 C1 C7 C11 -53.22(19)
C11 C7 C8 F1 179.20(11)
C1 C7 C8 F1 0.5(2)
C11 C7 C8 C9 0.9(2)
C1 C7 C8 C9 -177.79(14)
F1 C8 C9 N1 -179.10(13)
C7 C8 C9 N1 -0.7(2)
N1 C10 C11 C7 0.8(2)
N2 C10 C11 C7 179.17(12)
N1 C10 C11 C12 -177.21(13)
N2 C10 C11 C12 1.11(15)
C8 C7 C11 C10 -0.89(18)
C1 C7 C11 C10 177.74(13)
C8 C7 C11 C12 176.31(16)
C1 C7 C11 C12 -5.1(3)
C10 C11 C12 N3 -0.94(15)
C7 C11 C12 N3 -178.40(15)
C10 C11 C12 C13 177.14(15)
C7 C11 C12 C13 -0.3(3)
C19 C14 C15 C16 2.1(2)
C20 C14 C15 C16 -179.59(14)
C14 C15 C16 C17 -1.2(2)
C15 C16 C17 C18 -0.4(2)
C16 C17 C18 C19 1.1(3)
C17 C18 C19 C14 -0.2(2)
C15 C14 C19 C18 -1.4(2)
C20 C14 C19 C18 -179.73(14)
C15 C14 C20 C21 -47.9(2)
C19 C14 C20 C21 130.45(15)
C15 C14 C20 C24 135.90(15)
C19 C14 C20 C24 -45.8(2)
C24 C20 C21 F2 -178.05(12)
C14 C20 C21 F2 5.3(2)
C24 C20 C21 C22 4.9(2)
C14 C20 C21 C22 -171.74(14)
F2 C21 C22 N4 -178.25(13)
C20 C21 C22 N4 -1.1(2)
N4 C23 C24 C20 2.7(2)
N5 C23 C24 C20 -179.52(12)
N4 C23 C24 C25 -175.05(14)
N5 C23 C24 C25 2.71(15)
C21 C20 C24 C23 -5.40(19)
C14 C20 C24 C23 171.17(13)
C21 C20 C24 C25 171.41(16)
C14 C20 C24 C25 -12.0(3)
C23 C24 C25 N6 -2.35(16)
C20 C24 C25 N6 -179.47(15)
C23 C24 C25 C26 173.10(15)
C20 C24 C25 C26 -4.0(3)
C32 C27 C28 C29 -1.1(3)
C33 C27 C28 C29 179.45(19)
C27 C28 C29 C30 0.8(4)
C28 C29 C30 C31 -0.1(4)
C29 C30 C31 C32 -0.3(4)
C28 C27 C32 C31 0.7(3)
C33 C27 C32 C31 -179.87(17)
C30 C31 C32 C27 0.0(3)
C32 C27 C33 C34 -116.81(18)
C28 C27 C33 C34 62.6(2)
C32 C27 C33 C37 60.9(2)
C28 C27 C33 C37 -119.71(18)
C37 C33 C34 F3 -179.57(13)
C27 C33 C34 F3 -1.7(2)
C37 C33 C34 C35 -2.1(2)
C27 C33 C34 C35 175.76(15)
F3 C34 C35 N7 179.00(14)
C33 C34 C35 N7 1.5(3)
N7 C36 C37 C33 0.0(2)
N8 C36 C37 C33 -178.61(12)
N7 C36 C37 C38 177.92(14)
N8 C36 C37 C38 -0.68(15)
C34 C33 C37 C36 1.39(19)
C27 C33 C37 C36 -176.46(13)
C34 C33 C37 C38 -175.66(16)
C27 C33 C37 C38 6.5(3)
C36 C37 C38 N9 0.51(16)
C33 C37 C38 N9 177.84(16)
C36 C37 C38 C39 -177.73(16)
C33 C37 C38 C39 -0.4(3)
C8 C9 N1 C10 0.5(2)
N2 C10 N1 C9 -178.64(13)
C11 C10 N1 C9 -0.6(2)
N1 C10 N2 N3 177.42(13)
C11 C10 N2 N3 -0.95(16)
C11 C12 N3 N2 0.40(15)
C13 C12 N3 N2 -177.93(13)
C10 N2 N3 C12 0.34(16)
C21 C22 N4 C23 -2.1(2)
N5 C23 N4 C22 -176.13(14)
C24 C23 N4 C22 1.3(2)
N4 C23 N5 N6 175.60(13)
C24 C23 N5 N6 -2.23(16)
C24 C25 N6 N5 1.07(16)
C26 C25 N6 N5 -174.96(13)
C23 N5 N6 C25 0.72(16)
C34 C35 N7 C36 0.1(2)
N8 C36 N7 C35 177.59(14)
C37 C36 N7 C35 -0.7(2)
N7 C36 N8 N9 -177.99(13)
C37 C36 N8 N9 0.63(16)
C37 C38 N9 N8 -0.15(16)
C39 C38 N9 N8 178.29(14)
C36 N8 N9 C38 -0.31(16)
